data_8105391
loop_
_publ_author_name
'Jin, Yi'
'Fu, Tao'
'Ma, Bo-Yang'
'Wei, Ping'
'Zhao, Ji-Xing'
'Zhao, Li'

_publ_section_title
;
 Crystal structure of
 bis{2-(((4-(1-(hydroxyl-imino)ethyl)phenyl)imino)methyl)phenolato-\k2
 N,O}cobalt(II), C30H26CoN4O4
;
_journal_issue 5
_journal_name_full 'Zeitschrift f\"ur Kristallographie - New Crystal Structures'
_journal_page_first 1105
_journal_page_last 1107
_journal_paper_doi 10.1515/ncrs-2020-0189
_journal_volume 235
_journal_year 2020
_chemical_formula_sum 'C30 H26 Co N4 O4'
_chemical_formula_weight 565.48
_space_group_crystal_system monoclinic
_space_group_IT_number 15
_space_group_name_Hall '-C 2yc'
_space_group_name_H-M_alt 'C 1 2/c 1'
_atom_sites_solution_hydrogens geom
_cell_angle_alpha 90
_cell_angle_beta 93.0640(10)
_cell_angle_gamma 90
_cell_formula_units_Z 8
_cell_length_a 16.0520(5)
_cell_length_b 19.1890(5)
_cell_length_c 16.7292(4)
_cell_measurement_reflns_used 9850
_cell_measurement_temperature 173(2)
_cell_measurement_theta_max 25.32
_cell_measurement_theta_min 2.44
_cell_volume 5145.6(2)
_computing_cell_refinement 'Bruker SAINT'
_computing_data_collection 'Bruker APEX3'
_computing_data_reduction 'Bruker SAINT'
_computing_structure_refinement 'SHELXL-2018/3 (Sheldrick, 2018)'
_computing_structure_solution 'SHELXT 2014/5 (Sheldrick, 2014)'
_diffrn_ambient_temperature 173(2)
_diffrn_measured_fraction_theta_full 0.999
_diffrn_measured_fraction_theta_max 0.998
_diffrn_measurement_device_type 'Bruker D8 Venture'
_diffrn_measurement_method '\f and \w scans'
_diffrn_radiation_type MoK\a
_diffrn_radiation_wavelength 0.71073
_diffrn_reflns_av_R_equivalents 0.0451
_diffrn_reflns_av_unetI/netI 0.0285
_diffrn_reflns_Laue_measured_fraction_full 0.999
_diffrn_reflns_Laue_measured_fraction_max 0.998
_diffrn_reflns_limit_h_max 19
_diffrn_reflns_limit_h_min -19
_diffrn_reflns_limit_k_max 22
_diffrn_reflns_limit_k_min -23
_diffrn_reflns_limit_l_max 20
_diffrn_reflns_limit_l_min -20
_diffrn_reflns_number 27339
_diffrn_reflns_point_group_measured_fraction_full 0.999
_diffrn_reflns_point_group_measured_fraction_max 0.998
_diffrn_reflns_theta_full 25.242
_diffrn_reflns_theta_max 25.358
_diffrn_reflns_theta_min 2.438
_exptl_absorpt_coefficient_mu 0.712
_exptl_absorpt_correction_T_max 0.7452
_exptl_absorpt_correction_T_min 0.6955
_exptl_absorpt_correction_type multi-scan
_exptl_absorpt_process_details SADABS
_exptl_crystal_density_diffrn 1.460
_exptl_crystal_description block
_exptl_crystal_F_000 2344
_exptl_crystal_size_max 0.190
_exptl_crystal_size_mid 0.170
_exptl_crystal_size_min 0.140
_refine_diff_density_max 0.365
_refine_diff_density_min -0.303
_refine_diff_density_rms 0.052
_refine_ls_extinction_coef .
_refine_ls_extinction_method none
_refine_ls_goodness_of_fit_ref 1.050
_refine_ls_hydrogen_treatment mixed
_refine_ls_matrix_type full
_refine_ls_number_parameters 358
_refine_ls_number_reflns 4709
_refine_ls_number_restraints 0
_refine_ls_restrained_S_all 1.050
_refine_ls_R_factor_all 0.0550
_refine_ls_R_factor_gt 0.0400
_refine_ls_shift/su_max 0.002
_refine_ls_shift/su_mean 0.000
_refine_ls_structure_factor_coef Fsqd
_refine_ls_weighting_details 'w=1/[\s^2^(Fo^2^)+(0.0303P)^2^+10.6088P] where P=(Fo^2^+2Fc^2^)/3'
_refine_ls_weighting_scheme calc
_refine_ls_wR_factor_gt 0.0854
_refine_ls_wR_factor_ref 0.0932
_reflns_Friedel_coverage 0.000
_reflns_Friedel_fraction_full .
_reflns_Friedel_fraction_max .
_reflns_number_gt 3751
_reflns_number_total 4709
_reflns_threshold_expression 'I > 2\s(I)'
_cod_data_source_file suppl_ncrs-2020-0189_suppl.cif
_cod_data_source_block 11_a
_cod_original_sg_symbol_H-M 'C 2/c'
_cod_database_code 8105391
_shelx_space_group_comment
;
The symmetry employed for this shelxl refinement is uniquely defined
by the following loop, which should always be used as a source of
symmetry information in preference to the above space-group names.
They are only intended as comments.
;
_shelx_estimated_absorpt_t_min 0.877
_shelx_estimated_absorpt_t_max 0.907

loop_
_space_group_symop_operation_xyz
'x, y, z'
'-x, y, -z+1/2'
'x+1/2, y+1/2, z'
'-x+1/2, y+1/2, -z+1/2'
'-x, -y, -z'
'x, -y, z-1/2'
'-x+1/2, -y+1/2, -z'
'x+1/2, -y+1/2, z-1/2'

loop_
_atom_site_label
_atom_site_type_symbol
_atom_site_fract_x
_atom_site_fract_y
_atom_site_fract_z
_atom_site_U_iso_or_equiv
_atom_site_adp_type
_atom_site_occupancy
_atom_site_site_symmetry_order
_atom_site_calc_flag
_atom_site_refinement_flags_posn
_atom_site_refinement_flags_adp
_atom_site_refinement_flags_occupancy
_atom_site_disorder_assembly
_atom_site_disorder_group
Co1 Co 0.74731(2) 0.43934(2) 0.37733(2) 0.02373(11) Uani 1 1 d . . . . .
O1 O 0.82360(11) 0.48662(9) 0.45013(10) 0.0286(4) Uani 1 1 d . . . . .
N1 N 0.69604(12) 0.38128(10) 0.45953(12) 0.0237(4) Uani 1 1 d . . . . .
C1 C 0.83809(15) 0.47118(13) 0.52682(15) 0.0263(5) Uani 1 1 d . . . . .
N2 N 0.41722(13) 0.14739(12) 0.40231(13) 0.0338(5) Uani 1 1 d . . . . .
O2 O 0.34500(12) 0.11064(11) 0.37963(12) 0.0447(5) Uani 1 1 d . . . . .
H2A H 0.3426(11) 0.0684(18) 0.4111(18) 0.067 Uiso 1 1 calc R U . . .
C2 C 0.90436(18) 0.50524(14) 0.56937(17) 0.0350(7) Uani 1 1 d . . . . .
H2 H 0.937538 0.537733 0.542337 0.042 Uiso 1 1 calc R U . . .
O3 O 0.67156(11) 0.48823(9) 0.30517(10) 0.0297(4) Uani 1 1 d . . . . .
N3 N 0.79967(12) 0.38342(10) 0.29381(12) 0.0253(5) Uani 1 1 d . . . . .
C3 C 0.92185(19) 0.49228(16) 0.64930(18) 0.0427(8) Uani 1 1 d . . . . .
H3 H 0.967406 0.515582 0.676229 0.051 Uiso 1 1 calc R U . . .
N4 N 1.07329(14) 0.14491(12) 0.35527(13) 0.0358(5) Uani 1 1 d . . . . .
O4 O 1.14596(13) 0.10895(11) 0.37776(12) 0.0467(5) Uani 1 1 d . . . . .
H4A H 1.1487(11) 0.0666(19) 0.3468(19) 0.070 Uiso 1 1 calc R U . . .
C4 C 0.87437(18) 0.44583(16) 0.69170(17) 0.0407(7) Uani 1 1 d . . . . .
H4 H 0.886542 0.437708 0.747111 0.049 Uiso 1 1 calc R U . . .
C5 C 0.80956(17) 0.41208(14) 0.65142(16) 0.0336(6) Uani 1 1 d . . . . .
H5 H 0.776474 0.380674 0.680085 0.040 Uiso 1 1 calc R U . . .
C6 C 0.79016(15) 0.42230(13) 0.56881(15) 0.0261(5) Uani 1 1 d . . . . .
C7 C 0.72269(15) 0.38164(12) 0.53407(15) 0.0261(5) Uani 1 1 d . . . . .
H7 H 0.694614 0.351927 0.569231 0.031 Uiso 1 1 calc R U . . .
C8 C 0.62912(15) 0.33508(13) 0.43514(14) 0.0252(5) Uani 1 1 d . . . . .
C9 C 0.62881(15) 0.26510(13) 0.45680(15) 0.0288(6) Uani 1 1 d . . . . .
H9 H 0.673686 0.246452 0.489409 0.035 Uiso 1 1 calc R U . . .
C11 C 0.49572(15) 0.24892(13) 0.38429(15) 0.0253(5) Uani 1 1 d . . . . .
C10 C 0.56331(15) 0.22277(13) 0.43094(15) 0.0291(6) Uani 1 1 d . . . . .
H10 H 0.564249 0.174841 0.445179 0.035 Uiso 1 1 calc R U . . .
C12 C 0.49805(16) 0.31873(13) 0.36151(16) 0.0299(6) Uani 1 1 d . . . . .
H12 H 0.453237 0.337502 0.328924 0.036 Uiso 1 1 calc R U . . .
C13 C 0.56450(16) 0.36123(13) 0.38553(16) 0.0300(6) Uani 1 1 d . . . . .
H13 H 0.565820 0.408299 0.368023 0.036 Uiso 1 1 calc R U . . .
C14 C 0.42261(16) 0.20464(13) 0.36227(15) 0.0278(6) Uani 1 1 d . . . . .
C15 C 0.35862(18) 0.22933(16) 0.30051(18) 0.0426(7) Uani 1 1 d . . . . .
H15A H 0.383966 0.233235 0.248685 0.064 Uiso 1 1 calc R U . . .
H15B H 0.337534 0.274997 0.316140 0.064 Uiso 1 1 calc R U . . .
H15C H 0.312400 0.195941 0.296192 0.064 Uiso 1 1 calc R U . . .
C16 C 0.66026(15) 0.47724(13) 0.22702(15) 0.0260(5) Uani 1 1 d . . . . .
C17 C 0.59728(17) 0.51499(14) 0.18439(17) 0.0328(6) Uani 1 1 d . . . . .
H17 H 0.564443 0.547141 0.212276 0.039 Uiso 1 1 calc R U . . .
C18 C 0.58212(18) 0.50647(15) 0.10338(18) 0.0379(7) Uani 1 1 d . . . . .
H18 H 0.539406 0.532960 0.076151 0.045 Uiso 1 1 calc R U . . .
C19 C 0.62876(18) 0.45935(15) 0.06070(17) 0.0382(7) Uani 1 1 d . . . . .
H19 H 0.617721 0.453252 0.004779 0.046 Uiso 1 1 calc R U . . .
C20 C 0.69052(17) 0.42210(14) 0.10042(16) 0.0332(6) Uani 1 1 d . . . . .
H20 H 0.722803 0.390607 0.071048 0.040 Uiso 1 1 calc R U . . .
C21 C 0.70810(15) 0.42884(13) 0.18410(15) 0.0271(5) Uani 1 1 d . . . . .
C22 C 0.77454(16) 0.38646(13) 0.21899(15) 0.0275(6) Uani 1 1 d . . . . .
H22 H 0.803045 0.357581 0.183279 0.033 Uiso 1 1 calc R U . . .
C23 C 0.86621(15) 0.33682(13) 0.31798(14) 0.0261(5) Uani 1 1 d . . . . .
C24 C 0.86606(16) 0.26708(13) 0.29573(15) 0.0296(6) Uani 1 1 d . . . . .
H24 H 0.820763 0.248770 0.263397 0.035 Uiso 1 1 calc R U . . .
C25 C 0.93149(16) 0.22441(13) 0.32047(15) 0.0304(6) Uani 1 1 d . . . . .
H25 H 0.930426 0.176725 0.305201 0.036 Uiso 1 1 calc R U . . .
C26 C 0.99954(16) 0.24982(13) 0.36763(15) 0.0274(5) Uani 1 1 d . . . . .
C27 C 0.99701(16) 0.31923(14) 0.39149(16) 0.0329(6) Uani 1 1 d . . . . .
H27 H 1.041568 0.337521 0.424792 0.039 Uiso 1 1 calc R U . . .
C28 C 0.93112(16) 0.36212(13) 0.36779(17) 0.0323(6) Uani 1 1 d . . . . .
H28 H 0.930272 0.409091 0.385675 0.039 Uiso 1 1 calc R U . . .
C29 C 1.07295(16) 0.20528(13) 0.38951(15) 0.0286(6) Uani 1 1 d . . . . .
C30 C 1.14302(18) 0.23117(16) 0.44496(17) 0.0414(7) Uani 1 1 d . . . . .
H30A H 1.196566 0.218239 0.423624 0.062 Uiso 1 1 calc R U . . .
H30B H 1.138546 0.210138 0.497941 0.062 Uiso 1 1 calc R U . . .
H30C H 1.139629 0.281996 0.449455 0.062 Uiso 1 1 calc R U . . .

loop_
_atom_site_aniso_label
_atom_site_aniso_U_11
_atom_site_aniso_U_22
_atom_site_aniso_U_33
_atom_site_aniso_U_23
_atom_site_aniso_U_13
_atom_site_aniso_U_12
Co1 0.02516(18) 0.01978(17) 0.02611(18) -0.00118(14) 0.00009(13) -0.00057(15)
O1 0.0333(10) 0.0256(9) 0.0269(10) -0.0015(7) -0.0006(8) -0.0079(8)
N1 0.0218(10) 0.0190(10) 0.0301(11) -0.0009(8) 0.0004(9) -0.0007(8)
C1 0.0265(13) 0.0232(13) 0.0288(13) -0.0043(10) -0.0011(10) 0.0043(11)
N2 0.0314(12) 0.0309(13) 0.0389(13) -0.0048(10) 0.0007(10) -0.0103(10)
O2 0.0446(12) 0.0396(12) 0.0487(12) 0.0029(10) -0.0083(10) -0.0212(10)
C2 0.0336(16) 0.0340(16) 0.0371(16) -0.0018(12) -0.0003(13) -0.0090(12)
O3 0.0341(10) 0.0243(9) 0.0308(10) 0.0003(8) 0.0023(8) 0.0046(8)
N3 0.0239(11) 0.0211(11) 0.0310(12) -0.0016(9) 0.0006(9) -0.0013(9)
C3 0.0380(17) 0.0463(18) 0.0422(18) -0.0052(14) -0.0116(14) -0.0090(14)
N4 0.0403(13) 0.0337(13) 0.0334(12) 0.0022(10) 0.0005(10) 0.0131(11)
O4 0.0524(13) 0.0437(13) 0.0429(12) -0.0071(10) -0.0096(10) 0.0258(10)
C4 0.0484(17) 0.0429(17) 0.0293(14) 0.0023(13) -0.0109(13) 0.0002(14)
C5 0.0390(15) 0.0304(14) 0.0311(14) 0.0032(11) -0.0009(12) 0.0023(12)
C6 0.0261(13) 0.0216(13) 0.0303(13) -0.0004(10) 0.0000(10) 0.0022(10)
C7 0.0278(13) 0.0206(12) 0.0302(14) 0.0019(10) 0.0033(11) 0.0008(10)
C8 0.0219(12) 0.0241(13) 0.0298(13) -0.0002(10) 0.0039(10) -0.0005(10)
C9 0.0247(13) 0.0250(14) 0.0364(15) 0.0048(11) -0.0021(11) 0.0030(11)
C11 0.0260(13) 0.0220(12) 0.0283(13) -0.0025(10) 0.0044(10) -0.0017(10)
C10 0.0292(14) 0.0206(13) 0.0375(15) 0.0014(11) 0.0008(11) -0.0010(11)
C12 0.0249(13) 0.0270(14) 0.0374(14) 0.0031(11) -0.0032(11) -0.0001(11)
C13 0.0297(14) 0.0221(13) 0.0381(15) 0.0044(11) -0.0006(11) -0.0009(11)
C14 0.0269(13) 0.0225(13) 0.0339(14) -0.0054(11) 0.0015(11) -0.0023(11)
C15 0.0375(16) 0.0351(16) 0.0533(19) 0.0011(14) -0.0158(14) -0.0090(13)
C16 0.0273(13) 0.0207(13) 0.0301(14) 0.0024(10) 0.0010(11) -0.0047(11)
C17 0.0305(15) 0.0282(14) 0.0396(16) 0.0048(12) 0.0000(12) -0.0007(12)
C18 0.0320(16) 0.0386(17) 0.0422(18) 0.0123(13) -0.0059(13) -0.0044(12)
C19 0.0429(16) 0.0407(16) 0.0299(14) 0.0049(12) -0.0083(12) -0.0088(14)
C20 0.0369(15) 0.0303(14) 0.0325(14) -0.0027(11) 0.0031(12) -0.0059(12)
C21 0.0283(13) 0.0228(13) 0.0300(13) 0.0018(10) -0.0017(10) -0.0040(11)
C22 0.0312(14) 0.0213(13) 0.0304(14) -0.0046(10) 0.0050(11) -0.0027(11)
C23 0.0262(13) 0.0233(13) 0.0290(13) -0.0013(10) 0.0036(10) 0.0024(11)
C24 0.0299(14) 0.0249(14) 0.0332(14) -0.0051(11) -0.0046(11) 0.0018(11)
C25 0.0368(15) 0.0220(13) 0.0323(14) -0.0052(11) 0.0019(11) 0.0021(11)
C26 0.0299(13) 0.0253(13) 0.0275(13) -0.0021(10) 0.0049(10) 0.0024(10)
C27 0.0299(14) 0.0284(14) 0.0397(15) -0.0085(12) -0.0038(12) 0.0001(12)
C28 0.0296(14) 0.0210(13) 0.0457(16) -0.0072(12) -0.0031(12) 0.0014(11)
C29 0.0327(14) 0.0269(14) 0.0264(13) -0.0012(11) 0.0034(11) 0.0056(11)
C30 0.0415(17) 0.0430(18) 0.0389(16) -0.0083(13) -0.0065(13) 0.0149(14)

loop_
_atom_type_symbol
_atom_type_description
_atom_type_scat_dispersion_real
_atom_type_scat_dispersion_imag
_atom_type_scat_source
C C 0.0033 0.0016 'International Tables Vol C Tables 4.2.6.8 and 6.1.1.4'
H H 0.0000 0.0000 'International Tables Vol C Tables 4.2.6.8 and 6.1.1.4'
Co Co 0.3494 0.9721 'International Tables Vol C Tables 4.2.6.8 and 6.1.1.4'
N N 0.0061 0.0033 'International Tables Vol C Tables 4.2.6.8 and 6.1.1.4'
O O 0.0106 0.0060 'International Tables Vol C Tables 4.2.6.8 and 6.1.1.4'

loop_
_geom_angle_atom_site_label_1
_geom_angle_atom_site_label_2
_geom_angle_atom_site_label_3
_geom_angle
_geom_angle_site_symmetry_1
_geom_angle_site_symmetry_3
O1 Co1 O3 122.27(7) . .
O1 Co1 N1 95.76(8) . .
O3 Co1 N1 116.10(8) . .
O1 Co1 N3 115.13(8) . .
O3 Co1 N3 95.72(8) . .
N1 Co1 N3 113.06(8) . .
C1 O1 Co1 125.78(15) . .
C7 N1 C8 118.7(2) . .
C7 N1 Co1 122.43(17) . .
C8 N1 Co1 118.82(15) . .
O1 C1 C2 118.3(2) . .
O1 C1 C6 123.6(2) . .
C2 C1 C6 118.1(2) . .
C14 N2 O2 111.5(2) . .
N2 O2 H2A 109.5 . .
C3 C2 C1 121.1(3) . .
C3 C2 H2 119.4 . .
C1 C2 H2 119.4 . .
C16 O3 Co1 126.34(16) . .
C22 N3 C23 119.3(2) . .
C22 N3 Co1 122.29(17) . .
C23 N3 Co1 118.41(16) . .
C2 C3 C4 121.5(3) . .
C2 C3 H3 119.2 . .
C4 C3 H3 119.2 . .
C29 N4 O4 110.4(2) . .
N4 O4 H4A 109.5 . .
C5 C4 C3 118.3(3) . .
C5 C4 H4 120.9 . .
C3 C4 H4 120.9 . .
C4 C5 C6 122.4(3) . .
C4 C5 H5 118.8 . .
C6 C5 H5 118.8 . .
C5 C6 C1 118.5(2) . .
C5 C6 C7 116.3(2) . .
C1 C6 C7 125.2(2) . .
N1 C7 C6 126.6(2) . .
N1 C7 H7 116.7 . .
C6 C7 H7 116.7 . .
C13 C8 C9 119.5(2) . .
C13 C8 N1 118.1(2) . .
C9 C8 N1 122.4(2) . .
C10 C9 C8 120.0(2) . .
C10 C9 H9 120.0 . .
C8 C9 H9 120.0 . .
C12 C11 C10 117.8(2) . .
C12 C11 C14 121.1(2) . .
C10 C11 C14 121.0(2) . .
C9 C10 C11 121.4(2) . .
C9 C10 H10 119.3 . .
C11 C10 H10 119.3 . .
C13 C12 C11 121.2(2) . .
C13 C12 H12 119.4 . .
C11 C12 H12 119.4 . .
C12 C13 C8 120.0(2) . .
C12 C13 H13 120.0 . .
C8 C13 H13 120.0 . .
N2 C14 C11 115.7(2) . .
N2 C14 C15 124.4(2) . .
C11 C14 C15 119.8(2) . .
C14 C15 H15A 109.5 . .
C14 C15 H15B 109.5 . .
H15A C15 H15B 109.5 . .
C14 C15 H15C 109.5 . .
H15A C15 H15C 109.5 . .
H15B C15 H15C 109.5 . .
O3 C16 C17 118.3(2) . .
O3 C16 C21 123.5(2) . .
C17 C16 C21 118.2(2) . .
C18 C17 C16 121.6(3) . .
C18 C17 H17 119.2 . .
C16 C17 H17 119.2 . .
C17 C18 C19 120.7(3) . .
C17 C18 H18 119.7 . .
C19 C18 H18 119.7 . .
C20 C19 C18 119.1(3) . .
C20 C19 H19 120.5 . .
C18 C19 H19 120.5 . .
C19 C20 C21 122.2(3) . .
C19 C20 H20 118.9 . .
C21 C20 H20 118.9 . .
C20 C21 C16 118.2(2) . .
C20 C21 C22 116.9(2) . .
C16 C21 C22 124.9(2) . .
N3 C22 C21 127.1(2) . .
N3 C22 H22 116.5 . .
C21 C22 H22 116.5 . .
C28 C23 C24 119.3(2) . .
C28 C23 N3 118.4(2) . .
C24 C23 N3 122.3(2) . .
C25 C24 C23 120.1(2) . .
C25 C24 H24 119.9 . .
C23 C24 H24 119.9 . .
C24 C25 C26 121.4(2) . .
C24 C25 H25 119.3 . .
C26 C25 H25 119.3 . .
C27 C26 C25 117.4(2) . .
C27 C26 C29 121.0(2) . .
C25 C26 C29 121.5(2) . .
C28 C27 C26 121.4(2) . .
C28 C27 H27 119.3 . .
C26 C27 H27 119.3 . .
C27 C28 C23 120.2(2) . .
C27 C28 H28 119.9 . .
C23 C28 H28 119.9 . .
N4 C29 C26 115.4(2) . .
N4 C29 C30 123.3(2) . .
C26 C29 C30 121.3(2) . .
C29 C30 H30A 109.5 . .
C29 C30 H30B 109.5 . .
H30A C30 H30B 109.5 . .
C29 C30 H30C 109.5 . .
H30A C30 H30C 109.5 . .
H30B C30 H30C 109.5 . .

loop_
_geom_bond_atom_site_label_1
_geom_bond_atom_site_label_2
_geom_bond_distance
_geom_bond_site_symmetry_2
Co1 O1 1.9096(17) .
Co1 O3 1.9128(18) .
Co1 N1 1.983(2) .
Co1 N3 1.984(2) .
O1 C1 1.325(3) .
N1 C7 1.297(3) .
N1 C8 1.435(3) .
C1 C2 1.409(4) .
C1 C6 1.422(3) .
N2 C14 1.292(3) .
N2 O2 1.392(3) .
O2 H2A 0.97(4) .
C2 C3 1.374(4) .
C2 H2 0.9500 .
O3 C16 1.327(3) .
N3 C22 1.296(3) .
N3 C23 1.434(3) .
C3 C4 1.391(4) .
C3 H3 0.9500 .
N4 C29 1.292(3) .
N4 O4 1.390(3) .
O4 H4A 0.97(4) .
C4 C5 1.371(4) .
C4 H4 0.9500 .
C5 C6 1.414(4) .
C5 H5 0.9500 .
C6 C7 1.433(3) .
C7 H7 0.9500 .
C8 C13 1.387(3) .
C8 C9 1.391(3) .
C9 C10 1.380(3) .
C9 H9 0.9500 .
C11 C12 1.394(3) .
C11 C10 1.396(4) .
C11 C14 1.479(3) .
C10 H10 0.9500 .
C12 C13 1.385(4) .
C12 H12 0.9500 .
C13 H13 0.9500 .
C14 C15 1.495(4) .
C15 H15A 0.9800 .
C15 H15B 0.9800 .
C15 H15C 0.9800 .
C16 C17 1.407(4) .
C16 C21 1.424(4) .
C17 C18 1.374(4) .
C17 H17 0.9500 .
C18 C19 1.395(4) .
C18 H18 0.9500 .
C19 C20 1.366(4) .
C19 H19 0.9500 .
C20 C21 1.419(4) .
C20 H20 0.9500 .
C21 C22 1.440(4) .
C22 H22 0.9500 .
C23 C28 1.387(4) .
C23 C24 1.389(3) .
C24 C25 1.378(4) .
C24 H24 0.9500 .
C25 C26 1.400(4) .
C25 H25 0.9500 .
C26 C27 1.392(3) .
C26 C29 1.486(4) .
C27 C28 1.381(4) .
C27 H27 0.9500 .
C28 H28 0.9500 .
C29 C30 1.504(4) .
C30 H30A 0.9800 .
C30 H30B 0.9800 .
C30 H30C 0.9800 .
